data_7228789
loop_
_publ_author_name
'Keyes, Lauren K.'
'Todd, Angela D. K.'
'Giffin, Nick A.'
'Veinot, Alex J.'
'Hendsbee, Arthur D.'
'Robertson, Katherine N.'
'Geier, Stephen J.'
'Masuda, Jason D.'

_publ_section_title
;
 Reaction of sterically encumbered phenols, TEMPO-H, and organocarbonyl
 insertion reactions with L-AlH2 (L = HC(MeCNDipp)2, Dipp =
 2,6-diisopropylphenyl)
;
_journal_issue 59
_journal_name_full 'RSC Adv.'
_journal_page_first 37315
_journal_paper_doi 10.1039/C7RA06526D
_journal_volume 7
_journal_year 2017
_chemical_formula_moiety '2(C41 H59 Al N2 O), C5 H11'
_chemical_formula_sum 'C87 H129 Al2 N4 O2'
_chemical_formula_weight 1316.89
_space_group_crystal_system monoclinic
_space_group_IT_number 14
_space_group_name_Hall '-P 2ybc'
_space_group_name_H-M_alt 'P 1 21/c 1'
_symmetry_space_group_name_Hall '-P 2ybc'
_symmetry_space_group_name_H-M 'P 1 21/c 1'
_atom_sites_solution_hydrogens mixed
_audit_creation_date 2016-08-12
_audit_creation_method
;
Olex2 1.2
(compiled 2016.02.19 svn.r3266 for OlexSys, GUI svn.r5155)
;
_audit_update_record
;
2017-05-05 deposited with the CCDC.
2017-07-14 downloaded from the CCDC.
;
_cell_angle_alpha 90
_cell_angle_beta 104.731(2)
_cell_angle_gamma 90
_cell_formula_units_Z 2
_cell_length_a 12.5098(16)
_cell_length_b 15.1447(19)
_cell_length_c 22.230(3)
_cell_measurement_reflns_used 9951
_cell_measurement_temperature 100(2)
_cell_measurement_theta_max 27.71
_cell_measurement_theta_min 2.19
_cell_volume 4073.2(9)
_computing_molecular_graphics 'Olex2 (Dolomanov et al., 2009)'
_computing_publication_material 'Olex2 (Dolomanov et al., 2009)'
_computing_structure_refinement 'ShelXL (Sheldrick, 2015)'
_diffrn_ambient_temperature 99.97
_diffrn_measured_fraction_theta_full 1.000
_diffrn_measured_fraction_theta_max 0.947
_diffrn_measurement_device_type 'Bruker APEX-II CCD'
_diffrn_measurement_method '\f and \w scans'
_diffrn_radiation_type MoK\a
_diffrn_radiation_wavelength 0.71073
_diffrn_reflns_av_R_equivalents 0.0839
_diffrn_reflns_av_unetI/netI 0.0703
_diffrn_reflns_Laue_measured_fraction_full 1.000
_diffrn_reflns_Laue_measured_fraction_max 0.947
_diffrn_reflns_limit_h_max 17
_diffrn_reflns_limit_h_min -16
_diffrn_reflns_limit_k_max 20
_diffrn_reflns_limit_k_min -20
_diffrn_reflns_limit_l_max 29
_diffrn_reflns_limit_l_min -30
_diffrn_reflns_number 49947
_diffrn_reflns_point_group_measured_fraction_full 1.000
_diffrn_reflns_point_group_measured_fraction_max 0.947
_diffrn_reflns_theta_full 26.000
_diffrn_reflns_theta_max 29.190
_diffrn_reflns_theta_min 2.154
_diffrn_standards_number 0
_exptl_absorpt_coefficient_mu 0.083
_exptl_absorpt_correction_T_max 0.7458
_exptl_absorpt_correction_T_min 0.5241
_exptl_absorpt_correction_type multi-scan
_exptl_absorpt_process_details
;
SADABS-2014/5 (Bruker,2014/5) was used for absorption correction.
wR2(int) was 0.1325 before and 0.0867 after correction.
The Ratio of minimum to maximum transmission is 0.7027.
The \l/2 correction factor is 0.00150.
;
_exptl_crystal_colour colorless
_exptl_crystal_density_diffrn 1.074
_exptl_crystal_description block
_exptl_crystal_F_000 1442
_exptl_crystal_size_max 0.43
_exptl_crystal_size_mid 0.39
_exptl_crystal_size_min 0.28
_refine_diff_density_max 0.437
_refine_diff_density_min -0.466
_refine_diff_density_rms 0.056
_refine_ls_extinction_method none
_refine_ls_goodness_of_fit_ref 1.043
_refine_ls_hydrogen_treatment mixed
_refine_ls_matrix_type full
_refine_ls_number_parameters 468
_refine_ls_number_reflns 10430
_refine_ls_number_restraints 0
_refine_ls_restrained_S_all 1.043
_refine_ls_R_factor_all 0.0847
_refine_ls_R_factor_gt 0.0570
_refine_ls_shift/su_max 0.000
_refine_ls_shift/su_mean 0.000
_refine_ls_structure_factor_coef Fsqd
_refine_ls_weighting_details 'w=1/[\s^2^(Fo^2^)+(0.0575P)^2^+1.6935P] where P=(Fo^2^+2Fc^2^)/3'
_refine_ls_weighting_scheme calc
_refine_ls_wR_factor_gt 0.1379
_refine_ls_wR_factor_ref 0.1537
_reflns_Friedel_coverage 0.000
_reflns_number_gt 7523
_reflns_number_total 10430
_reflns_threshold_expression 'I > 2\s(I)'
_cod_data_source_file c7ra06526d1.cif
_cod_data_source_block lk03_0m_a
_cod_database_code 7228789
_shelx_space_group_comment
;
The symmetry employed for this shelxl refinement is uniquely defined
by the following loop, which should always be used as a source of
symmetry information in preference to the above space-group names.
They are only intended as comments.
;
_shelx_estimated_absorpt_t_max 0.977
_shelx_estimated_absorpt_t_min 0.965
_olex2_refinement_description
;
1. Fixed Uiso
 At 1.2 times of:
  All C(H) groups, All C(H,H) groups
 At 1.5 times of:
  All C(H,H,H) groups
2. Others
 Sof(C39B)=Sof(H39B)=Sof(C40B)=Sof(H40D)=Sof(H40E)=Sof(H40F)=Sof(C41B)=
 Sof(H41D)=Sof(H41E)=Sof(H41F)=1-FVAR(1)
 Sof(C39)=Sof(H39)=Sof(C40)=Sof(H40A)=Sof(H40B)=Sof(H40C)=Sof(C41)=Sof(H41A)=
 Sof(H41B)=Sof(H41C)=FVAR(1)
 Fixed Sof: C42(0.5) H42A(0.5) H42B(0.5) H42C(0.5)
3.a Ternary CH refined with riding coordinates:
 C12(H12), C15(H15), C24(H24), C27(H27), C36(H36), C39(H39), C39B(H39B)
3.b Secondary CH2 refined with riding coordinates:
 C43(H43A,H43B), C44(H44A,H44B)
3.c Me refined with riding coordinates:
 C13(H13A,H13B,H13C), C14(H14A,H14B,H14C), C16(H16A,H16B,H16C), C17(H17A,H17B,
 H17C), C25(H25A,H25B,H25C), C26(H26A,H26B,H26C), C28(H28A,H28B,H28C), C29(H29A,
 H29B,H29C), C37(H37A,H37B,H37C), C38(H38A,H38B,H38C), C40(H40A,H40B,H40C),
 C41(H41A,H41B,H41C), C40B(H40D,H40E,H40F), C41B(H41D,H41E,H41F)
3.d Aromatic/amide H refined with riding coordinates:
 C2(H2), C8(H8), C9(H9), C10(H10), C20(H20), C21(H21), C22(H22), C32(H32),
 C33(H33), C34(H34)
3.e Idealised Me refined as rotating group:
 C4(H4A,H4B,H4C), C5(H5A,H5B,H5C), C42(H42A,H42B,H42C)
;
_shelx_shelxl_version_number 2014/7
_olex2_submission_special_instructions 'No special instructions were received'

loop_
_space_group_symop_operation_xyz
'x, y, z'
'-x, y+1/2, -z+1/2'
'-x, -y, -z'
'x, -y-1/2, z-1/2'

loop_
_atom_site_label
_atom_site_type_symbol
_atom_site_fract_x
_atom_site_fract_y
_atom_site_fract_z
_atom_site_U_iso_or_equiv
_atom_site_adp_type
_atom_site_occupancy
_atom_site_site_symmetry_order
_atom_site_calc_flag
_atom_site_refinement_flags_posn
_atom_site_refinement_flags_occupancy
_atom_site_disorder_assembly
_atom_site_disorder_group
Al1 Al 0.09273(4) 0.59070(3) 0.26665(2) 0.01841(12) Uani 1 1 d . . . .
H1 H 0.0468(14) 0.6824(12) 0.2480(8) 0.021(4) Uiso 1 1 d . . . .
O1 O 0.23345(9) 0.58049(8) 0.29050(5) 0.0254(3) Uani 1 1 d . . . .
N1 N 0.01881(10) 0.53651(9) 0.32078(6) 0.0186(3) Uani 1 1 d . . . .
N2 N 0.05747(10) 0.50724(8) 0.20140(6) 0.0171(3) Uani 1 1 d . . . .
C1 C 0.03728(12) 0.42355(10) 0.21287(7) 0.0190(3) Uani 1 1 d . . . .
C2 C 0.02176(12) 0.39578(11) 0.27049(7) 0.0204(3) Uani 1 1 d . . . .
H2 H 0.0222 0.3338 0.2771 0.024 Uiso 1 1 calc R . . .
C3 C 0.00584(12) 0.44809(11) 0.31900(7) 0.0195(3) Uani 1 1 d . . . .
C4 C 0.02799(15) 0.35341(11) 0.16381(8) 0.0265(4) Uani 1 1 d . . . .
H4A H -0.0374 0.3169 0.1623 0.040 Uiso 1 1 calc GR . . .
H4B H 0.0943 0.3162 0.1740 0.040 Uiso 1 1 calc GR . . .
H4C H 0.0210 0.3814 0.1233 0.040 Uiso 1 1 calc GR . . .
C5 C -0.03072(15) 0.40303(12) 0.37090(8) 0.0279(4) Uani 1 1 d . . . .
H5A H -0.0310 0.3389 0.3648 0.042 Uiso 1 1 calc GR . . .
H5B H -0.1054 0.4228 0.3708 0.042 Uiso 1 1 calc GR . . .
H5C H 0.0204 0.4180 0.4108 0.042 Uiso 1 1 calc GR . . .
C6 C 0.06826(12) 0.53524(10) 0.14086(7) 0.0186(3) Uani 1 1 d . . . .
C7 C -0.01998(13) 0.58222(11) 0.10213(7) 0.0216(3) Uani 1 1 d . . . .
C8 C -0.00716(14) 0.61374(12) 0.04562(8) 0.0279(4) Uani 1 1 d . . . .
H8 H -0.0663 0.6447 0.0186 0.034 Uiso 1 1 calc R . . .
C9 C 0.08984(14) 0.60092(12) 0.02792(8) 0.0287(4) Uani 1 1 d . . . .
H9 H 0.0973 0.6235 -0.0107 0.034 Uiso 1 1 calc R . . .
C10 C 0.17563(13) 0.55534(12) 0.06647(8) 0.0256(4) Uani 1 1 d . . . .
H10 H 0.2421 0.5468 0.0539 0.031 Uiso 1 1 calc R . . .
C11 C 0.16747(12) 0.52140(11) 0.12350(7) 0.0211(3) Uani 1 1 d . . . .
C12 C -0.12816(13) 0.59544(12) 0.12041(8) 0.0252(4) Uani 1 1 d . . . .
H12 H -0.1095 0.6011 0.1667 0.030 Uiso 1 1 calc R . . .
C13 C -0.18892(17) 0.67914(16) 0.09355(12) 0.0520(6) Uani 1 1 d . . . .
H13A H -0.1396 0.7300 0.1052 0.078 Uiso 1 1 calc R . . .
H13B H -0.2124 0.6745 0.0481 0.078 Uiso 1 1 calc R . . .
H13C H -0.2540 0.6869 0.1100 0.078 Uiso 1 1 calc R . . .
C14 C -0.20181(16) 0.51506(16) 0.10331(12) 0.0507(6) Uani 1 1 d . . . .
H14A H -0.1608 0.4621 0.1212 0.076 Uiso 1 1 calc R . . .
H14B H -0.2669 0.5218 0.1198 0.076 Uiso 1 1 calc R . . .
H14C H -0.2253 0.5093 0.0579 0.076 Uiso 1 1 calc R . . .
C15 C 0.26508(13) 0.47092(12) 0.16317(8) 0.0248(4) Uani 1 1 d . . . .
H15 H 0.2452 0.4512 0.2019 0.030 Uiso 1 1 calc R . . .
C16 C 0.29093(16) 0.38862(13) 0.12922(9) 0.0360(4) Uani 1 1 d . . . .
H16A H 0.3541 0.3574 0.1558 0.054 Uiso 1 1 calc R . . .
H16B H 0.2264 0.3495 0.1196 0.054 Uiso 1 1 calc R . . .
H16C H 0.3088 0.4063 0.0905 0.054 Uiso 1 1 calc R . . .
C17 C 0.36759(14) 0.52989(14) 0.18214(9) 0.0346(4) Uani 1 1 d . . . .
H17A H 0.4293 0.4958 0.2076 0.052 Uiso 1 1 calc R . . .
H17B H 0.3873 0.5513 0.1448 0.052 Uiso 1 1 calc R . . .
H17C H 0.3518 0.5803 0.2061 0.052 Uiso 1 1 calc R . . .
C18 C -0.02734(12) 0.58676(10) 0.36386(7) 0.0192(3) Uani 1 1 d . . . .
C19 C -0.14176(13) 0.60563(11) 0.34685(8) 0.0225(3) Uani 1 1 d . . . .
C20 C -0.18597(13) 0.65372(11) 0.38818(8) 0.0254(4) Uani 1 1 d . . . .
H20 H -0.2629 0.6664 0.3775 0.031 Uiso 1 1 calc R . . .
C21 C -0.12087(13) 0.68339(11) 0.44416(8) 0.0251(3) Uani 1 1 d . . . .
H21 H -0.1528 0.7154 0.4720 0.030 Uiso 1 1 calc R . . .
C22 C -0.00875(13) 0.66623(11) 0.45955(8) 0.0236(3) Uani 1 1 d . . . .
H22 H 0.0362 0.6881 0.4977 0.028 Uiso 1 1 calc R . . .
C23 C 0.03986(12) 0.61742(11) 0.42034(7) 0.0203(3) Uani 1 1 d . . . .
C24 C -0.21868(14) 0.57801(13) 0.28525(9) 0.0321(4) Uani 1 1 d . . . .
H24 H -0.1762 0.5398 0.2629 0.039 Uiso 1 1 calc R . . .
C25 C -0.31739(16) 0.52458(15) 0.29495(11) 0.0462(6) Uani 1 1 d . . . .
H25A H -0.3653 0.5078 0.2544 0.069 Uiso 1 1 calc R . . .
H25B H -0.2904 0.4713 0.3190 0.069 Uiso 1 1 calc R . . .
H25C H -0.3594 0.5606 0.3176 0.069 Uiso 1 1 calc R . . .
C26 C -0.25886(17) 0.65880(16) 0.24514(9) 0.0433(5) Uani 1 1 d . . . .
H26A H -0.3084 0.6401 0.2056 0.065 Uiso 1 1 calc R . . .
H26B H -0.2987 0.6981 0.2669 0.065 Uiso 1 1 calc R . . .
H26C H -0.1953 0.6901 0.2371 0.065 Uiso 1 1 calc R . . .
C27 C 0.16367(13) 0.60033(12) 0.44101(7) 0.0243(3) Uani 1 1 d . . . .
H27 H 0.1844 0.5614 0.4094 0.029 Uiso 1 1 calc R . . .
C28 C 0.19586(16) 0.55348(16) 0.50379(9) 0.0424(5) Uani 1 1 d . . . .
H28A H 0.2759 0.5435 0.5157 0.064 Uiso 1 1 calc R . . .
H28B H 0.1750 0.5902 0.5353 0.064 Uiso 1 1 calc R . . .
H28C H 0.1574 0.4967 0.5007 0.064 Uiso 1 1 calc R . . .
C29 C 0.22809(15) 0.68667(14) 0.44459(10) 0.0364(4) Uani 1 1 d . . . .
H29A H 0.3075 0.6743 0.4580 0.055 Uiso 1 1 calc R . . .
H29B H 0.2107 0.7147 0.4035 0.055 Uiso 1 1 calc R . . .
H29C H 0.2074 0.7263 0.4746 0.055 Uiso 1 1 calc R . . .
C30 C 0.33180(12) 0.60097(11) 0.32944(7) 0.0221(3) Uani 1 1 d . . . .
C31 C 0.38995(14) 0.53520(12) 0.36813(10) 0.0341(4) Uani 1 1 d . . . .
C32 C 0.48896(15) 0.55840(14) 0.41016(11) 0.0439(5) Uani 1 1 d . . . .
H32 H 0.5288 0.5149 0.4378 0.053 Uiso 1 1 calc R . . .
C33 C 0.53037(13) 0.64321(13) 0.41255(9) 0.0330(4) Uani 1 1 d . . . .
H33 H 0.5974 0.6580 0.4420 0.040 Uiso 1 1 calc R . . .
C34 C 0.47454(14) 0.70579(13) 0.37236(8) 0.0317(4) Uani 1 1 d . . . .
H34 H 0.5041 0.7637 0.3735 0.038 Uiso 1 1 calc R . . .
C35 C 0.37494(14) 0.68595(13) 0.32971(9) 0.0332(4) Uani 1 1 d . . . .
C36 C 0.34767(18) 0.44049(14) 0.36378(13) 0.0561(7) Uani 1 1 d . . . .
H36 H 0.2690 0.4411 0.3387 0.067 Uiso 1 1 calc R . . .
C37 C 0.4122(3) 0.38387(17) 0.32985(12) 0.0835(11) Uani 1 1 d . . . .
H37A H 0.4106 0.4107 0.2895 0.125 Uiso 1 1 calc R . . .
H37B H 0.4889 0.3792 0.3546 0.125 Uiso 1 1 calc R . . .
H37C H 0.3791 0.3249 0.3233 0.125 Uiso 1 1 calc R . . .
C38 C 0.3504(2) 0.39898(16) 0.42577(16) 0.0677(8) Uani 1 1 d . . . .
H38A H 0.3084 0.4357 0.4480 0.102 Uiso 1 1 calc R . . .
H38B H 0.3173 0.3400 0.4192 0.102 Uiso 1 1 calc R . . .
H38C H 0.4271 0.3943 0.4505 0.102 Uiso 1 1 calc R . . .
C39 C 0.3285(3) 0.7456(3) 0.27669(19) 0.0280(9) Uani 0.568(5) 1 d . P A 1
H39 H 0.2662 0.7142 0.2473 0.034 Uiso 0.568(5) 1 calc R P A 1
C40 C 0.2813(4) 0.8250(4) 0.3033(2) 0.0410(11) Uani 0.568(5) 1 d . P A 1
H40A H 0.2495 0.8665 0.2697 0.062 Uiso 0.568(5) 1 calc R P A 1
H40B H 0.2237 0.8052 0.3229 0.062 Uiso 0.568(5) 1 calc R P A 1
H40C H 0.3404 0.8543 0.3343 0.062 Uiso 0.568(5) 1 calc R P A 1
C41 C 0.4098(3) 0.7769(2) 0.24006(17) 0.0378(10) Uani 0.568(5) 1 d . P A 1
H41A H 0.3715 0.8158 0.2062 0.057 Uiso 0.568(5) 1 calc R P A 1
H41B H 0.4706 0.8093 0.2678 0.057 Uiso 0.568(5) 1 calc R P A 1
H41C H 0.4395 0.7257 0.2227 0.057 Uiso 0.568(5) 1 calc R P A 1
C39B C 0.2952(5) 0.7660(4) 0.2967(3) 0.0299(11) Uani 0.432(5) 1 d . P A 2
H39B H 0.2183 0.7504 0.2984 0.036 Uiso 0.432(5) 1 calc R P A 2
C40B C 0.3201(5) 0.8585(4) 0.3258(3) 0.0410(14) Uani 0.432(5) 1 d . P A 2
H40D H 0.3188 0.8563 0.3696 0.062 Uiso 0.432(5) 1 calc R P A 2
H40E H 0.3933 0.8778 0.3226 0.062 Uiso 0.432(5) 1 calc R P A 2
H40F H 0.2641 0.9003 0.3035 0.062 Uiso 0.432(5) 1 calc R P A 2
C41B C 0.2964(5) 0.7667(4) 0.2288(2) 0.0489(16) Uani 0.432(5) 1 d . P A 2
H41D H 0.2803 0.7072 0.2115 0.073 Uiso 0.432(5) 1 calc R P A 2
H41E H 0.2402 0.8079 0.2060 0.073 Uiso 0.432(5) 1 calc R P A 2
H41F H 0.3694 0.7854 0.2250 0.073 Uiso 0.432(5) 1 calc R P A 2
C42 C 0.4618(5) 0.6824(4) 0.0553(3) 0.0756(18) Uani 0.5 1 d . P . .
H42A H 0.4746 0.7440 0.0455 0.113 Uiso 0.5 1 calc GR P . .
H42B H 0.5106 0.6669 0.0958 0.113 Uiso 0.5 1 calc GR P . .
H42C H 0.3846 0.6751 0.0566 0.113 Uiso 0.5 1 calc GR P . .
C43 C 0.4835(3) 0.6280(3) 0.01006(18) 0.0890(11) Uani 1 1 d . . . .
H43A H 0.5568 0.6439 0.0040 0.107 Uiso 1 1 calc R . . .
H43B H 0.4279 0.6399 -0.0296 0.107 Uiso 1 1 calc R . . .
C44 C 0.48301(18) 0.5286(2) 0.02342(12) 0.0735(10) Uani 1 1 d . . . .
H44A H 0.5334 0.5171 0.0648 0.088 Uiso 1 1 calc R . . .
H44B H 0.4076 0.5113 0.0253 0.088 Uiso 1 1 calc R . . .

loop_
_atom_site_aniso_label
_atom_site_aniso_U_11
_atom_site_aniso_U_22
_atom_site_aniso_U_33
_atom_site_aniso_U_23
_atom_site_aniso_U_13
_atom_site_aniso_U_12
Al1 0.0171(2) 0.0192(2) 0.0202(2) -0.00019(18) 0.00711(17) -0.00134(17)
O1 0.0164(5) 0.0363(7) 0.0229(6) -0.0009(5) 0.0039(4) -0.0071(5)
N1 0.0170(6) 0.0204(7) 0.0198(6) -0.0020(5) 0.0069(5) 0.0005(5)
N2 0.0127(5) 0.0204(6) 0.0191(6) 0.0020(5) 0.0060(5) 0.0015(5)
C1 0.0150(7) 0.0214(8) 0.0210(8) 0.0002(6) 0.0056(6) 0.0030(6)
C2 0.0217(7) 0.0179(8) 0.0231(8) 0.0004(6) 0.0086(6) -0.0003(6)
C3 0.0162(7) 0.0224(8) 0.0210(8) 0.0011(6) 0.0069(6) 0.0005(6)
C4 0.0358(9) 0.0221(8) 0.0249(8) -0.0025(7) 0.0137(7) -0.0038(7)
C5 0.0357(9) 0.0250(9) 0.0292(9) 0.0014(7) 0.0199(7) -0.0010(7)
C6 0.0185(7) 0.0207(8) 0.0177(7) -0.0006(6) 0.0064(6) -0.0026(6)
C7 0.0192(7) 0.0234(8) 0.0222(8) 0.0001(6) 0.0050(6) -0.0002(6)
C8 0.0252(8) 0.0316(9) 0.0258(9) 0.0079(7) 0.0042(7) 0.0030(7)
C9 0.0307(9) 0.0359(10) 0.0210(8) 0.0070(7) 0.0093(7) -0.0028(7)
C10 0.0225(8) 0.0330(9) 0.0247(8) 0.0011(7) 0.0125(6) -0.0026(7)
C11 0.0183(7) 0.0254(8) 0.0208(8) -0.0012(6) 0.0075(6) -0.0014(6)
C12 0.0180(7) 0.0331(9) 0.0246(8) 0.0034(7) 0.0057(6) 0.0043(6)
C13 0.0353(11) 0.0554(14) 0.0715(16) 0.0262(12) 0.0253(11) 0.0227(10)
C14 0.0243(9) 0.0584(15) 0.0745(16) -0.0185(12) 0.0219(10) -0.0090(9)
C15 0.0183(7) 0.0352(10) 0.0230(8) 0.0028(7) 0.0091(6) 0.0044(6)
C16 0.0324(9) 0.0394(11) 0.0403(11) 0.0018(9) 0.0170(8) 0.0095(8)
C17 0.0188(8) 0.0563(13) 0.0296(9) -0.0026(9) 0.0076(7) -0.0009(8)
C18 0.0200(7) 0.0183(7) 0.0218(8) 0.0000(6) 0.0102(6) 0.0000(6)
C19 0.0200(7) 0.0227(8) 0.0259(8) -0.0037(7) 0.0075(6) -0.0008(6)
C20 0.0205(7) 0.0255(9) 0.0332(9) -0.0047(7) 0.0121(7) -0.0003(6)
C21 0.0264(8) 0.0252(9) 0.0282(9) -0.0042(7) 0.0155(7) -0.0010(6)
C22 0.0270(8) 0.0257(9) 0.0201(8) -0.0020(6) 0.0100(6) -0.0030(6)
C23 0.0203(7) 0.0216(8) 0.0209(8) 0.0017(6) 0.0087(6) -0.0002(6)
C24 0.0185(8) 0.0420(11) 0.0350(10) -0.0162(8) 0.0051(7) 0.0038(7)
C25 0.0245(9) 0.0524(13) 0.0608(14) -0.0271(11) 0.0094(9) -0.0072(9)
C26 0.0340(10) 0.0624(14) 0.0298(10) -0.0088(10) 0.0012(8) 0.0150(9)
C27 0.0206(7) 0.0324(9) 0.0207(8) -0.0014(7) 0.0068(6) 0.0014(6)
C28 0.0320(10) 0.0642(14) 0.0313(10) 0.0138(10) 0.0083(8) 0.0099(9)
C29 0.0251(9) 0.0433(11) 0.0446(11) -0.0085(9) 0.0160(8) -0.0070(8)
C30 0.0149(7) 0.0328(9) 0.0204(8) -0.0035(7) 0.0081(6) -0.0033(6)
C31 0.0208(8) 0.0286(10) 0.0483(12) -0.0078(8) 0.0004(8) 0.0017(7)
C32 0.0244(9) 0.0337(11) 0.0626(14) -0.0023(10) -0.0091(9) 0.0040(8)
C33 0.0157(7) 0.0429(11) 0.0388(10) -0.0061(8) 0.0041(7) -0.0034(7)
C34 0.0242(8) 0.0400(11) 0.0318(9) 0.0004(8) 0.0088(7) -0.0135(7)
C35 0.0262(8) 0.0412(11) 0.0300(9) 0.0103(8) 0.0033(7) -0.0120(8)
C36 0.0391(11) 0.0242(10) 0.0836(18) -0.0082(11) -0.0238(11) 0.0039(9)
C37 0.178(4) 0.0335(13) 0.0382(13) -0.0040(11) 0.0257(17) 0.0113(17)
C38 0.0724(17) 0.0306(12) 0.120(2) -0.0111(14) 0.0608(18) -0.0103(11)
C39 0.0248(17) 0.0277(19) 0.035(2) 0.0018(16) 0.0143(15) -0.0022(14)
C40 0.043(3) 0.041(3) 0.048(3) 0.012(2) 0.028(2) 0.011(2)
C41 0.042(2) 0.039(2) 0.038(2) 0.0094(15) 0.0221(16) -0.0033(15)
C39B 0.032(3) 0.020(3) 0.035(3) 0.002(2) 0.004(2) 0.000(2)
C40B 0.050(3) 0.026(3) 0.042(3) 0.004(2) 0.001(2) -0.008(2)
C41B 0.069(4) 0.047(3) 0.028(3) 0.013(2) 0.006(2) -0.002(3)
C42 0.057(3) 0.073(4) 0.089(5) 0.024(4) 0.003(3) -0.026(3)
C43 0.0555(18) 0.124(3) 0.086(2) 0.026(2) 0.0165(16) -0.0056(19)
C44 0.0221(10) 0.144(3) 0.0572(16) 0.0244(17) 0.0149(10) -0.0006(13)

loop_
_atom_type_symbol
_atom_type_description
_atom_type_scat_dispersion_real
_atom_type_scat_dispersion_imag
_atom_type_scat_source
C C 0.0033 0.0016 'International Tables Vol C Tables 4.2.6.8 and 6.1.1.4'
H H 0.0000 0.0000 'International Tables Vol C Tables 4.2.6.8 and 6.1.1.4'
N N 0.0061 0.0033 'International Tables Vol C Tables 4.2.6.8 and 6.1.1.4'
O O 0.0106 0.0060 'International Tables Vol C Tables 4.2.6.8 and 6.1.1.4'
Al Al 0.0645 0.0514 'International Tables Vol C Tables 4.2.6.8 and 6.1.1.4'

loop_
_geom_angle_atom_site_label_1
_geom_angle_atom_site_label_2
_geom_angle_atom_site_label_3
_geom_angle
_geom_angle_site_symmetry_1
O1 Al1 H1 117.1(7) .
O1 Al1 N1 113.36(6) .
O1 Al1 N2 101.44(6) .
N1 Al1 H1 111.1(7) .
N1 Al1 N2 98.18(6) .
N2 Al1 H1 113.8(7) .
C30 O1 Al1 151.28(11) .
C3 N1 Al1 119.30(10) .
C3 N1 C18 118.33(13) .
C18 N1 Al1 122.36(10) .
C1 N2 Al1 120.61(11) .
C1 N2 C6 121.59(13) .
C6 N2 Al1 117.28(10) .
N2 C1 C2 122.41(14) .
N2 C1 C4 121.14(14) .
C2 C1 C4 116.44(14) .
C1 C2 H2 116.0 .
C3 C2 C1 127.93(15) .
C3 C2 H2 116.0 .
N1 C3 C2 123.22(14) .
N1 C3 C5 118.99(14) .
C2 C3 C5 117.76(14) .
C1 C4 H4A 109.5 .
C1 C4 H4B 109.5 .
C1 C4 H4C 109.5 .
H4A C4 H4B 109.5 .
H4A C4 H4C 109.5 .
H4B C4 H4C 109.5 .
C3 C5 H5A 109.5 .
C3 C5 H5B 109.5 .
C3 C5 H5C 109.5 .
H5A C5 H5B 109.5 .
H5A C5 H5C 109.5 .
H5B C5 H5C 109.5 .
C7 C6 N2 118.15(13) .
C11 C6 N2 120.55(13) .
C11 C6 C7 121.13(14) .
C6 C7 C12 121.02(14) .
C8 C7 C6 118.24(14) .
C8 C7 C12 120.70(14) .
C7 C8 H8 119.3 .
C9 C8 C7 121.37(16) .
C9 C8 H8 119.3 .
C8 C9 H9 120.2 .
C10 C9 C8 119.69(15) .
C10 C9 H9 120.2 .
C9 C10 H10 119.2 .
C9 C10 C11 121.65(15) .
C11 C10 H10 119.2 .
C6 C11 C15 123.46(14) .
C10 C11 C6 117.90(14) .
C10 C11 C15 118.63(14) .
C7 C12 H12 107.2 .
C13 C12 C7 113.24(15) .
C13 C12 H12 107.2 .
C14 C12 C7 110.64(15) .
C14 C12 H12 107.2 .
C14 C12 C13 111.10(17) .
C12 C13 H13A 109.5 .
C12 C13 H13B 109.5 .
C12 C13 H13C 109.5 .
H13A C13 H13B 109.5 .
H13A C13 H13C 109.5 .
H13B C13 H13C 109.5 .
C12 C14 H14A 109.5 .
C12 C14 H14B 109.5 .
C12 C14 H14C 109.5 .
H14A C14 H14B 109.5 .
H14A C14 H14C 109.5 .
H14B C14 H14C 109.5 .
C11 C15 H15 108.1 .
C11 C15 C16 111.25(14) .
C11 C15 C17 111.09(15) .
C16 C15 H15 108.1 .
C17 C15 H15 108.1 .
C17 C15 C16 110.06(14) .
C15 C16 H16A 109.5 .
C15 C16 H16B 109.5 .
C15 C16 H16C 109.5 .
H16A C16 H16B 109.5 .
H16A C16 H16C 109.5 .
H16B C16 H16C 109.5 .
C15 C17 H17A 109.5 .
C15 C17 H17B 109.5 .
C15 C17 H17C 109.5 .
H17A C17 H17B 109.5 .
H17A C17 H17C 109.5 .
H17B C17 H17C 109.5 .
C19 C18 N1 118.34(14) .
C23 C18 N1 121.06(13) .
C23 C18 C19 120.59(14) .
C18 C19 C24 123.49(14) .
C20 C19 C18 118.32(15) .
C20 C19 C24 118.17(14) .
C19 C20 H20 119.2 .
C21 C20 C19 121.59(15) .
C21 C20 H20 119.2 .
C20 C21 H21 120.3 .
C20 C21 C22 119.48(15) .
C22 C21 H21 120.3 .
C21 C22 H22 119.3 .
C21 C22 C23 121.44(15) .
C23 C22 H22 119.3 .
C18 C23 C27 123.17(14) .
C22 C23 C18 118.56(14) .
C22 C23 C27 118.26(14) .
C19 C24 H24 108.2 .
C19 C24 C25 111.47(16) .
C19 C24 C26 110.24(16) .
C25 C24 H24 108.2 .
C26 C24 H24 108.2 .
C26 C24 C25 110.37(16) .
C24 C25 H25A 109.5 .
C24 C25 H25B 109.5 .
C24 C25 H25C 109.5 .
H25A C25 H25B 109.5 .
H25A C25 H25C 109.5 .
H25B C25 H25C 109.5 .
C24 C26 H26A 109.5 .
C24 C26 H26B 109.5 .
C24 C26 H26C 109.5 .
H26A C26 H26B 109.5 .
H26A C26 H26C 109.5 .
H26B C26 H26C 109.5 .
C23 C27 H27 108.3 .
C23 C27 C28 111.53(14) .
C23 C27 C29 110.68(14) .
C28 C27 H27 108.3 .
C28 C27 C29 109.72(16) .
C29 C27 H27 108.3 .
C27 C28 H28A 109.5 .
C27 C28 H28B 109.5 .
C27 C28 H28C 109.5 .
H28A C28 H28B 109.5 .
H28A C28 H28C 109.5 .
H28B C28 H28C 109.5 .
C27 C29 H29A 109.5 .
C27 C29 H29B 109.5 .
C27 C29 H29C 109.5 .
H29A C29 H29B 109.5 .
H29A C29 H29C 109.5 .
H29B C29 H29C 109.5 .
O1 C30 C31 118.67(15) .
O1 C30 C35 120.26(15) .
C31 C30 C35 121.06(15) .
C30 C31 C36 121.02(16) .
C32 C31 C30 117.97(17) .
C32 C31 C36 121.00(18) .
C31 C32 H32 119.3 .
C33 C32 C31 121.40(19) .
C33 C32 H32 119.3 .
C32 C33 H33 120.1 .
C34 C33 C32 119.71(17) .
C34 C33 H33 120.1 .
C33 C34 H34 119.5 .
C33 C34 C35 121.02(18) .
C35 C34 H34 119.5 .
C30 C35 C39 119.1(2) .
C30 C35 C39B 119.6(2) .
C34 C35 C30 118.69(17) .
C34 C35 C39 120.8(2) .
C34 C35 C39B 119.2(2) .
C31 C36 H36 107.7 .
C37 C36 C31 110.3(2) .
C37 C36 H36 107.7 .
C37 C36 C38 109.29(19) .
C38 C36 C31 114.1(2) .
C38 C36 H36 107.7 .
C36 C37 H37A 109.5 .
C36 C37 H37B 109.5 .
C36 C37 H37C 109.5 .
H37A C37 H37B 109.5 .
H37A C37 H37C 109.5 .
H37B C37 H37C 109.5 .
C36 C38 H38A 109.5 .
C36 C38 H38B 109.5 .
C36 C38 H38C 109.5 .
H38A C38 H38B 109.5 .
H38A C38 H38C 109.5 .
H38B C38 H38C 109.5 .
C35 C39 H39 108.2 .
C35 C39 C40 106.5(3) .
C35 C39 C41 115.7(3) .
C40 C39 H39 108.2 .
C40 C39 C41 109.7(3) .
C41 C39 H39 108.2 .
C39 C40 H40A 109.5 .
C39 C40 H40B 109.5 .
C39 C40 H40C 109.5 .
H40A C40 H40B 109.5 .
H40A C40 H40C 109.5 .
H40B C40 H40C 109.5 .
C39 C41 H41A 109.5 .
C39 C41 H41B 109.5 .
C39 C41 H41C 109.5 .
H41A C41 H41B 109.5 .
H41A C41 H41C 109.5 .
H41B C41 H41C 109.5 .
C35 C39B H39B 107.0 .
C40B C39B C35 117.0(4) .
C40B C39B H39B 107.0 .
C41B C39B C35 107.2(5) .
C41B C39B H39B 107.0 .
C41B C39B C40B 111.1(4) .
C39B C40B H40D 109.5 .
C39B C40B H40E 109.5 .
C39B C40B H40F 109.5 .
H40D C40B H40E 109.5 .
H40D C40B H40F 109.5 .
H40E C40B H40F 109.5 .
C39B C41B H41D 109.5 .
C39B C41B H41E 109.5 .
C39B C41B H41F 109.5 .
H41D C41B H41E 109.5 .
H41D C41B H41F 109.5 .
H41E C41B H41F 109.5 .
H42A C42 H42B 109.5 .
H42A C42 H42C 109.5 .
H42B C42 H42C 109.5 .
C43 C42 H42A 109.5 .
C43 C42 H42B 109.5 .
C43 C42 H42C 109.5 .
C42 C43 H43A 108.3 .
C42 C43 H43B 108.3 .
C42 C43 C44 115.7(4) .
H43A C43 H43B 107.4 .
C44 C43 H43A 108.3 .
C44 C43 H43B 108.3 .
C43 C44 H44A 108.6 .
C43 C44 H44B 108.6 .
C44 C44 C43 114.6(3) 3_665
C44 C44 H44A 108.6 3_665
C44 C44 H44B 108.6 3_665
H44A C44 H44B 107.6 .

loop_
_geom_bond_atom_site_label_1
_geom_bond_atom_site_label_2
_geom_bond_distance
_geom_bond_site_symmetry_2
Al1 H1 1.519(17) .
Al1 O1 1.7115(12) .
Al1 N1 1.8821(13) .
Al1 N2 1.8896(14) .
O1 C30 1.3481(18) .
N1 C3 1.348(2) .
N1 C18 1.4529(19) .
N2 C1 1.330(2) .
N2 C6 1.4498(19) .
C1 C2 1.408(2) .
C1 C4 1.505(2) .
C2 H2 0.9500 .
C2 C3 1.393(2) .
C3 C5 1.508(2) .
C4 H4A 0.9800 .
C4 H4B 0.9800 .
C4 H4C 0.9800 .
C5 H5A 0.9800 .
C5 H5B 0.9800 .
C5 H5C 0.9800 .
C6 C7 1.408(2) .
C6 C11 1.406(2) .
C7 C8 1.391(2) .
C7 C12 1.522(2) .
C8 H8 0.9500 .
C8 C9 1.381(2) .
C9 H9 0.9500 .
C9 C10 1.377(2) .
C10 H10 0.9500 .
C10 C11 1.395(2) .
C11 C15 1.518(2) .
C12 H12 1.0000 .
C12 C13 1.520(3) .
C12 C14 1.516(3) .
C13 H13A 0.9800 .
C13 H13B 0.9800 .
C13 H13C 0.9800 .
C14 H14A 0.9800 .
C14 H14B 0.9800 .
C14 H14C 0.9800 .
C15 H15 1.0000 .
C15 C16 1.533(3) .
C15 C17 1.531(2) .
C16 H16A 0.9800 .
C16 H16B 0.9800 .
C16 H16C 0.9800 .
C17 H17A 0.9800 .
C17 H17B 0.9800 .
C17 H17C 0.9800 .
C18 C19 1.414(2) .
C18 C23 1.401(2) .
C19 C20 1.392(2) .
C19 C24 1.519(2) .
C20 H20 0.9500 .
C20 C21 1.378(2) .
C21 H21 0.9500 .
C21 C22 1.381(2) .
C22 H22 0.9500 .
C22 C23 1.395(2) .
C23 C27 1.522(2) .
C24 H24 1.0000 .
C24 C25 1.537(3) .
C24 C26 1.522(3) .
C25 H25A 0.9800 .
C25 H25B 0.9800 .
C25 H25C 0.9800 .
C26 H26A 0.9800 .
C26 H26B 0.9800 .
C26 H26C 0.9800 .
C27 H27 1.0000 .
C27 C28 1.526(2) .
C27 C29 1.527(3) .
C28 H28A 0.9800 .
C28 H28B 0.9800 .
C28 H28C 0.9800 .
C29 H29A 0.9800 .
C29 H29B 0.9800 .
C29 H29C 0.9800 .
C30 C31 1.394(3) .
C30 C35 1.395(2) .
C31 C32 1.393(2) .
C31 C36 1.523(3) .
C32 H32 0.9500 .
C32 C33 1.381(3) .
C33 H33 0.9500 .
C33 C34 1.366(3) .
C34 H34 0.9500 .
C34 C35 1.393(2) .
C35 C39 1.481(4) .
C35 C39B 1.622(6) .
C36 H36 1.0000 .
C36 C37 1.505(4) .
C36 C38 1.507(4) .
C37 H37A 0.9800 .
C37 H37B 0.9800 .
C37 H37C 0.9800 .
C38 H38A 0.9800 .
C38 H38B 0.9800 .
C38 H38C 0.9800 .
C39 H39 1.0000 .
C39 C40 1.524(6) .
C39 C41 1.531(5) .
C40 H40A 0.9800 .
C40 H40B 0.9800 .
C40 H40C 0.9800 .
C41 H41A 0.9800 .
C41 H41B 0.9800 .
C41 H41C 0.9800 .
C39B H39B 1.0000 .
C39B C40B 1.542(7) .
C39B C41B 1.513(8) .
C40B H40D 0.9800 .
C40B H40E 0.9800 .
C40B H40F 0.9800 .
C41B H41D 0.9800 .
C41B H41E 0.9800 .
C41B H41F 0.9800 .
C42 H42A 0.9800 .
C42 H42B 0.9800 .
C42 H42C 0.9800 .
C42 C43 1.380(7) .
C43 H43A 0.9900 .
C43 H43B 0.9900 .
C43 C44 1.535(5) .
C44 C44 1.496(6) 3_665
C44 H44A 0.9900 .
C44 H44B 0.9900 .

loop_
_geom_torsion_atom_site_label_1
_geom_torsion_atom_site_label_2
_geom_torsion_atom_site_label_3
_geom_torsion_atom_site_label_4
_geom_torsion
_geom_torsion_site_symmetry_4
Al1 O1 C30 C31 113.7(2) .
Al1 O1 C30 C35 -67.7(3) .
Al1 N1 C3 C2 -14.8(2) .
Al1 N1 C3 C5 166.95(11) .
Al1 N1 C18 C19 98.94(15) .
Al1 N1 C18 C23 -79.80(17) .
Al1 N2 C1 C2 11.40(19) .
Al1 N2 C1 C4 -169.62(11) .
Al1 N2 C6 C7 -83.31(15) .
Al1 N2 C6 C11 92.06(15) .
O1 Al1 N1 C3 -77.88(13) .
O1 Al1 N1 C18 103.48(12) .
O1 Al1 N2 C1 88.92(11) .
O1 Al1 N2 C6 -82.87(11) .
O1 C30 C31 C32 -177.04(17) .
O1 C30 C31 C36 4.1(3) .
O1 C30 C35 C34 177.35(16) .
O1 C30 C35 C39 -16.3(3) .
O1 C30 C35 C39B 15.3(4) .
N1 Al1 O1 C30 -71.3(2) .
N1 Al1 N2 C1 -27.04(12) .
N1 Al1 N2 C6 161.17(10) .
N1 C18 C19 C20 179.94(14) .
N1 C18 C19 C24 -1.5(2) .
N1 C18 C23 C22 179.24(14) .
N1 C18 C23 C27 -0.5(2) .
N2 Al1 O1 C30 -175.5(2) .
N2 Al1 N1 C3 28.40(12) .
N2 Al1 N1 C18 -150.24(11) .
N2 C1 C2 C3 11.8(2) .
N2 C6 C7 C8 176.21(15) .
N2 C6 C7 C12 -6.0(2) .
N2 C6 C11 C10 -175.53(14) .
N2 C6 C11 C15 5.1(2) .
C1 N2 C6 C7 104.98(17) .
C1 N2 C6 C11 -79.65(18) .
C1 C2 C3 N1 -9.9(3) .
C1 C2 C3 C5 168.41(15) .
C3 N1 C18 C19 -79.71(18) .
C3 N1 C18 C23 101.55(17) .
C4 C1 C2 C3 -167.18(15) .
C6 N2 C1 C2 -177.17(13) .
C6 N2 C1 C4 1.8(2) .
C6 C7 C8 C9 -1.0(3) .
C6 C7 C12 C13 151.84(18) .
C6 C7 C12 C14 -82.7(2) .
C6 C11 C15 C16 118.22(17) .
C6 C11 C15 C17 -118.79(17) .
C7 C6 C11 C10 -0.3(2) .
C7 C6 C11 C15 -179.69(15) .
C7 C8 C9 C10 0.6(3) .
C8 C7 C12 C13 -30.4(2) .
C8 C7 C12 C14 95.1(2) .
C8 C9 C10 C11 0.0(3) .
C9 C10 C11 C6 -0.1(3) .
C9 C10 C11 C15 179.30(16) .
C10 C11 C15 C16 -61.2(2) .
C10 C11 C15 C17 61.8(2) .
C11 C6 C7 C8 0.9(2) .
C11 C6 C7 C12 178.69(15) .
C12 C7 C8 C9 -178.87(16) .
C18 N1 C3 C2 163.89(14) .
C18 N1 C3 C5 -14.4(2) .
C18 C19 C20 C21 0.6(3) .
C18 C19 C24 C25 125.36(18) .
C18 C19 C24 C26 -111.71(18) .
C18 C23 C27 C28 -122.97(18) .
C18 C23 C27 C29 114.57(18) .
C19 C18 C23 C22 0.5(2) .
C19 C18 C23 C27 -179.25(15) .
C19 C20 C21 C22 0.9(3) .
C20 C19 C24 C25 -56.0(2) .
C20 C19 C24 C26 66.9(2) .
C20 C21 C22 C23 -1.7(3) .
C21 C22 C23 C18 1.0(2) .
C21 C22 C23 C27 -179.21(15) .
C22 C23 C27 C28 57.2(2) .
C22 C23 C27 C29 -65.21(19) .
C23 C18 C19 C20 -1.3(2) .
C23 C18 C19 C24 177.28(16) .
C24 C19 C20 C21 -178.06(16) .
C30 C31 C32 C33 -1.8(3) .
C30 C31 C36 C37 103.1(2) .
C30 C31 C36 C38 -133.5(2) .
C30 C35 C39 C40 118.8(3) .
C30 C35 C39 C41 -119.0(3) .
C30 C35 C39B C40B 147.5(4) .
C30 C35 C39B C41B -87.1(4) .
C31 C30 C35 C34 -4.0(3) .
C31 C30 C35 C39 162.4(3) .
C31 C30 C35 C39B -166.0(3) .
C31 C32 C33 C34 -1.1(3) .
C32 C31 C36 C37 -75.8(3) .
C32 C31 C36 C38 47.6(3) .
C32 C33 C34 C35 1.4(3) .
C33 C34 C35 C30 1.1(3) .
C33 C34 C35 C39 -165.0(3) .
C33 C34 C35 C39B 163.2(3) .
C34 C35 C39 C40 -75.1(4) .
C34 C35 C39 C41 47.1(4) .
C34 C35 C39B C40B -14.4(6) .
C34 C35 C39B C41B 111.0(4) .
C35 C30 C31 C32 4.3(3) .
C35 C30 C31 C36 -174.6(2) .
C36 C31 C32 C33 177.1(2) .
C42 C43 C44 C44 -174.6(4) 3_665
